data_7228124
loop_
_publ_author_name
'Mapp, Lucy K.'
'Coles, Simon'
'Aitipamula, Srinivasulu'

_publ_section_title
;
 Novel solid forms of lonidamine: crystal structures and physicochemical
 properties
;
_journal_name_full CrystEngComm
_journal_paper_doi 10.1039/C7CE00651A
_journal_year 2017
_chemical_formula_moiety 'C15 H10 Cl2 N2 O2, C6 H6 N2 O'
_chemical_formula_sum 'C21 H16 Cl2 N4 O3'
_chemical_formula_weight 443.28
_space_group_crystal_system monoclinic
_space_group_IT_number 14
_space_group_name_Hall '-P 2ybc'
_space_group_name_H-M_alt 'P 1 21/c 1'
_atom_sites_solution_hydrogens mixed
_atom_sites_solution_primary direct
_audit_creation_date 2017-02-09
_audit_creation_method
;
Olex2 1.2-alpha
(compiled 2017.02.06 svn.r3384 for OlexSys, GUI svn.r5312)
;
_audit_update_record
;
2017-02-09 deposited with the CCDC.
2017-04-27 downloaded from the CCDC.
;
_cell_angle_alpha 90.0
_cell_angle_beta 90.673(2)
_cell_angle_gamma 90.0
_cell_formula_units_Z 4
_cell_length_a 20.6918(6)
_cell_length_b 4.61421(12)
_cell_length_c 20.1099(5)
_cell_measurement_reflns_used 17782
_cell_measurement_temperature 100(2)
_cell_measurement_theta_max 29.7920
_cell_measurement_theta_min 2.1360
_cell_volume 1919.89(9)
_computing_cell_refinement
;
CrystalClear-SM Expert 2.1 b31 (Rigaku, 2014)
;
_computing_data_collection 'CrystalClear-SM Expert 3.1 b27 (Rigaku, 2013)'
_computing_data_reduction
;
CrystalClear-SM Expert 2.1 b31 (Rigaku, 2014)
;
_computing_molecular_graphics 'Olex2 (Dolomanov et al., 2009)'
_computing_publication_material 'Olex2 (Dolomanov et al., 2009)'
_computing_structure_refinement 'ShelXL (Sheldrick, 2015)'
_computing_structure_solution 'ShelXT (Sheldrick, 2015)'
_diffrn_ambient_temperature 100(2)
_diffrn_detector 'CCD area detector'
_diffrn_detector_area_resol_mean 28.5714
_diffrn_detector_type 'Rigaku HG Saturn724+ (2x2 bin mode)'
_diffrn_measured_fraction_theta_full 0.999
_diffrn_measured_fraction_theta_max 0.988
_diffrn_measurement_details
;
List of Runs (angles in degrees, time in seconds):

  # Type    Start    End  Width  t~exp~   \w     \q     \k     \f   Frames
#--------------------------------------------------------------------------
  1  \w    -17.00  73.00   0.50   50.00    --  -17.00  72.00-120.00  180
  2  \w    -68.00  22.00   0.50   50.00    --  -17.00 -72.00 120.00  180
  3  \w    -64.00  22.00   0.50   50.00    --  -17.00 -72.00 -60.00  172
  4  \w    -86.00 -13.00   0.50   50.00    --  -17.00   0.00 -60.00  146
  5  \w    -92.00 -77.00   0.50   50.00    --  -17.00 -18.00  30.00   30
  6  \w    -27.00  73.00   0.50   50.00    --  -17.00  72.00 -60.00  200
  7  \w    -68.50  22.00   0.50   50.00    --  -17.00 -72.00-180.00  181
  8  \w    -68.00  22.00   0.50   50.00    --  -17.00 -72.00   0.00  180
  9  \w    -85.50  -7.00   0.50   50.00    --  -17.00   0.00   0.00  157
 10  \w    -60.00  73.00   0.50   50.00    --  -17.00   0.00 120.00  266
;
_diffrn_measurement_device 'four-circle \k goniometer'
_diffrn_measurement_device_type
'Rigaku FRE+ equipped with VHF Varimax confocal mirrors and an AFC10 goniometer and HG Saturn 724+ detector'
_diffrn_measurement_method 'profile data from \w-scans'
_diffrn_measurement_specimen_support 'MiTeGen MicroLoop'
_diffrn_orient_matrix_type 'CrysAlisPro convention (1999,Acta A55,543-557)'
_diffrn_orient_matrix_UB_11 0.0228822000
_diffrn_orient_matrix_UB_12 0.0540999000
_diffrn_orient_matrix_UB_13 -0.0228762000
_diffrn_orient_matrix_UB_21 -0.0255515000
_diffrn_orient_matrix_UB_22 0.0487619000
_diffrn_orient_matrix_UB_23 -0.0209853000
_diffrn_orient_matrix_UB_31 0.0001272000
_diffrn_orient_matrix_UB_32 0.1354143000
_diffrn_orient_matrix_UB_33 0.0166923000
_diffrn_radiation_collimation 0.2
_diffrn_radiation_monochromator 'Confocal mirrors, VHF Varimax'
_diffrn_radiation_probe x-ray
_diffrn_radiation_type MoK\a
_diffrn_radiation_wavelength 0.71073
_diffrn_radiation_xray_symbol K-L~3~
_diffrn_reflns_av_R_equivalents 0.0495
_diffrn_reflns_av_unetI/netI 0.0198
_diffrn_reflns_Laue_measured_fraction_full 0.999
_diffrn_reflns_Laue_measured_fraction_max 0.988
_diffrn_reflns_limit_h_max 26
_diffrn_reflns_limit_h_min -26
_diffrn_reflns_limit_k_max 5
_diffrn_reflns_limit_k_min -5
_diffrn_reflns_limit_l_max 26
_diffrn_reflns_limit_l_min -26
_diffrn_reflns_number 36705
_diffrn_reflns_point_group_measured_fraction_full 0.999
_diffrn_reflns_point_group_measured_fraction_max 0.988
_diffrn_reflns_theta_full 25.242
_diffrn_reflns_theta_max 27.584
_diffrn_reflns_theta_min 1.969
_diffrn_source 'Rotating Anode'
_diffrn_source_current 55.0
_diffrn_source_power 2.475
_diffrn_source_target Mo
_diffrn_source_type 'Rigaku FRE+'
_diffrn_source_voltage 45.0
_exptl_absorpt_coefficient_mu 0.372
_exptl_absorpt_correction_T_max 1.00000
_exptl_absorpt_correction_T_min 0.86144
_exptl_absorpt_correction_type multi-scan
_exptl_absorpt_process_details
;
CrystalClear-SM Expert 2.1 b31 (Rigaku, 2014)
;
_exptl_crystal_colour colourless
_exptl_crystal_colour_primary colourless
_exptl_crystal_density_diffrn 1.534
_exptl_crystal_description plate
_exptl_crystal_F_000 912
_exptl_crystal_size_max 0.28
_exptl_crystal_size_mid 0.03
_exptl_crystal_size_min 0.01
_refine_diff_density_max 0.468
_refine_diff_density_min -0.393
_refine_diff_density_rms 0.071
_refine_ls_extinction_method none
_refine_ls_goodness_of_fit_ref 1.069
_refine_ls_hydrogen_treatment mixed
_refine_ls_matrix_type full
_refine_ls_number_parameters 284
_refine_ls_number_reflns 4368
_refine_ls_number_restraints 0
_refine_ls_restrained_S_all 1.069
_refine_ls_R_factor_all 0.0578
_refine_ls_R_factor_gt 0.0532
_refine_ls_shift/su_max 0.001
_refine_ls_shift/su_mean 0.000
_refine_ls_structure_factor_coef Fsqd
_refine_ls_weighting_details 'w=1/[\s^2^(Fo^2^)+(0.0703P)^2^+4.7433P] where P=(Fo^2^+2Fc^2^)/3'
_refine_ls_weighting_scheme calc
_refine_ls_wR_factor_gt 0.1516
_refine_ls_wR_factor_ref 0.1569
_reflns_Friedel_coverage 0.000
_reflns_number_gt 4061
_reflns_number_total 4368
_reflns_threshold_expression 'I > 2\s(I)'
_cod_data_source_file c7ce00651a2.cif
_cod_data_source_block LON-NICO
_cod_database_code 7228124
_shelx_shelxl_version_number 2014/7
_chemical_oxdiff_formula 'C21 H16 N4 O3 Cl2'
_shelx_space_group_comment
;
The symmetry employed for this shelxl refinement is uniquely defined
by the following loop, which should always be used as a source of
symmetry information in preference to the above space-group names.
They are only intended as comments.
;
_cell_oxdiff_angle_alpha 89.993(2)
_cell_oxdiff_angle_beta 90.704(2)
_cell_oxdiff_angle_gamma 90.099(2)
_cell_oxdiff_length_a 20.6811(5)
_cell_oxdiff_length_b 4.61310(11)
_cell_oxdiff_length_c 20.1253(5)
_cell_oxdiff_measurement_reflns_used 17782
_cell_oxdiff_volume 1919.89(8)
_reflns_odcompleteness_completeness 99.92
_reflns_odcompleteness_iscentric 1
_reflns_odcompleteness_theta 27.42
_olex2_refinement_description
;
1. Twinned data refinement
 Scales: 0.9651(7)
 0.0349(7)
2. Fixed Uiso
 At 1.2 times of:
  All C(H) groups, All C(H,H) groups
3.a Secondary CH2 refined with riding coordinates:
 C9(H9A,H9B)
3.b Aromatic/amide H refined with riding coordinates:
 C4(H4), C5(H5), C6(H6), C7(H7), C12(H12), C14(H14), C15(H15), C23(H23),
 C24(H24), C25(H25), C26(H26)
;
_olex2_diffrn_ambient_temperature_device 'Oxford Cryosystems'
_olex2_submission_special_instructions 'No special instructions were received'
_oxdiff_exptl_absorpt_empirical_details
;
Empirical correction (ABSPACK) includes:
- Absorption correction using spherical harmonics
- Frame scaling
- Detector area scaling
;
_oxdiff_exptl_absorpt_empirical_full_max 3.373
_oxdiff_exptl_absorpt_empirical_full_min 0.281

loop_
_space_group_symop_id
_space_group_symop_operation_xyz
1 'x, y, z'
2 '-x, y+1/2, -z+1/2'
3 '-x, -y, -z'
4 'x, -y-1/2, z-1/2'

loop_
_atom_site_label
_atom_site_type_symbol
_atom_site_fract_x
_atom_site_fract_y
_atom_site_fract_z
_atom_site_U_iso_or_equiv
_atom_site_adp_type
_atom_site_occupancy
_atom_site_site_symmetry_order
_atom_site_calc_flag
_atom_site_refinement_flags_posn
Cl1 Cl 0.92048(3) -0.41205(16) 0.47543(4) 0.02531(18) Uani 1 1 d .
Cl2 Cl 0.98360(4) 0.3008(2) 0.67605(4) 0.0340(2) Uani 1 1 d .
O1 O 0.57854(10) 0.4759(5) 0.45384(10) 0.0272(5) Uani 1 1 d .
O2 O 0.61310(11) 0.6444(5) 0.35595(11) 0.0272(5) Uani 1 1 d .
H2 H 0.583(3) 0.777(14) 0.356(3) 0.077(18) Uiso 1 1 d .
N1 N 0.75105(11) 0.0243(5) 0.44707(12) 0.0210(5) Uani 1 1 d .
N2 N 0.69148(11) 0.1302(6) 0.45897(12) 0.0213(5) Uani 1 1 d .
C1 C 0.61814(14) 0.4853(7) 0.40976(14) 0.0229(6) Uani 1 1 d .
C2 C 0.67948(13) 0.3211(6) 0.41102(14) 0.0213(6) Uani 1 1 d .
C3 C 0.73241(14) 0.3446(6) 0.36659(14) 0.0210(6) Uani 1 1 d .
C4 C 0.74743(15) 0.5130(7) 0.31024(14) 0.0246(6) Uani 1 1 d .
H4 H 0.7174 0.6480 0.2921 0.030 Uiso 1 1 calc R
C5 C 0.80736(16) 0.4741(7) 0.28249(15) 0.0277(6) Uani 1 1 d .
H5 H 0.8186 0.5847 0.2445 0.033 Uiso 1 1 calc R
C6 C 0.85223(15) 0.2755(7) 0.30888(15) 0.0277(6) Uani 1 1 d .
H6 H 0.8930 0.2560 0.2882 0.033 Uiso 1 1 calc R
C7 C 0.83912(15) 0.1078(7) 0.36383(15) 0.0252(6) Uani 1 1 d .
H7 H 0.8695 -0.0274 0.3814 0.030 Uiso 1 1 calc R
C8 C 0.77814(14) 0.1491(6) 0.39220(14) 0.0214(6) Uani 1 1 d .
C9 C 0.78029(13) -0.1923(6) 0.49059(14) 0.0216(6) Uani 1 1 d .
H9A H 0.7992 -0.3481 0.4632 0.026 Uiso 1 1 calc R
H9B H 0.7463 -0.2798 0.5185 0.026 Uiso 1 1 calc R
C10 C 0.83244(13) -0.0654(6) 0.53525(14) 0.0204(5) Uani 1 1 d .
C11 C 0.89645(14) -0.1554(6) 0.53356(14) 0.0212(5) Uani 1 1 d .
C12 C 0.94334(14) -0.0477(7) 0.57657(15) 0.0233(6) Uani 1 1 d .
H12 H 0.9867 -0.1150 0.5750 0.028 Uiso 1 1 calc R
C13 C 0.92499(15) 0.1613(7) 0.62203(14) 0.0251(6) Uani 1 1 d .
C14 C 0.86233(15) 0.2612(7) 0.62481(15) 0.0257(6) Uani 1 1 d .
H14 H 0.8507 0.4062 0.6560 0.031 Uiso 1 1 calc R
C15 C 0.81657(14) 0.1470(7) 0.58149(14) 0.0229(6) Uani 1 1 d .
H15 H 0.7733 0.2151 0.5833 0.027 Uiso 1 1 calc R
O21 O 0.51924(10) 0.9937(5) 0.34503(11) 0.0268(5) Uani 1 1 d .
N21 N 0.46406(14) 0.8530(6) 0.43490(13) 0.0252(5) Uani 1 1 d .
H21A H 0.432(2) 0.846(9) 0.458(2) 0.030(10) Uiso 1 1 d .
H21B H 0.495(2) 0.746(10) 0.446(2) 0.037(11) Uiso 1 1 d .
N22 N 0.31364(13) 1.4245(7) 0.37837(14) 0.0315(6) Uani 1 1 d .
C21 C 0.47054(14) 1.0104(6) 0.38045(14) 0.0217(6) Uani 1 1 d .
C22 C 0.41785(14) 1.2125(6) 0.36009(14) 0.0204(5) Uani 1 1 d .
C23 C 0.36164(15) 1.2480(7) 0.39658(16) 0.0273(6) Uani 1 1 d .
H23 H 0.3573 1.1406 0.4366 0.033 Uiso 1 1 calc R
C24 C 0.32123(16) 1.5737(7) 0.32195(16) 0.0286(6) Uani 1 1 d .
H24 H 0.2874 1.7007 0.3084 0.034 Uiso 1 1 calc R
C25 C 0.37498(15) 1.5550(7) 0.28219(15) 0.0254(6) Uani 1 1 d .
H25 H 0.3780 1.6655 0.2425 0.030 Uiso 1 1 calc R
C26 C 0.42447(14) 1.3703(7) 0.30191(14) 0.0227(6) Uani 1 1 d .
H26 H 0.4623 1.3521 0.2760 0.027 Uiso 1 1 calc R

loop_
_atom_site_aniso_label
_atom_site_aniso_U_11
_atom_site_aniso_U_22
_atom_site_aniso_U_33
_atom_site_aniso_U_23
_atom_site_aniso_U_13
_atom_site_aniso_U_12
Cl1 0.0209(3) 0.0236(4) 0.0315(4) -0.0022(3) 0.0029(3) 0.0057(3)
Cl2 0.0302(4) 0.0462(5) 0.0255(4) -0.0015(3) -0.0048(3) -0.0085(3)
O1 0.0233(10) 0.0338(12) 0.0246(10) 0.0065(9) 0.0029(8) 0.0049(9)
O2 0.0243(11) 0.0326(12) 0.0249(10) 0.0077(9) 0.0036(8) 0.0076(9)
N1 0.0178(11) 0.0232(12) 0.0222(11) 0.0006(9) 0.0009(9) 0.0009(9)
N2 0.0160(11) 0.0227(12) 0.0252(12) 0.0002(10) -0.0015(9) 0.0002(9)
C1 0.0210(13) 0.0268(15) 0.0207(13) 0.0007(11) -0.0010(10) 0.0001(11)
C2 0.0197(13) 0.0237(14) 0.0204(13) -0.0005(11) -0.0013(10) -0.0024(11)
C3 0.0213(13) 0.0208(13) 0.0208(13) -0.0029(11) -0.0012(10) -0.0031(11)
C4 0.0279(15) 0.0236(14) 0.0223(13) -0.0012(11) -0.0006(11) -0.0026(12)
C5 0.0334(16) 0.0283(16) 0.0216(13) -0.0009(12) 0.0047(12) -0.0056(13)
C6 0.0241(14) 0.0328(16) 0.0265(15) -0.0055(13) 0.0048(11) -0.0045(12)
C7 0.0228(14) 0.0269(15) 0.0259(14) -0.0037(12) 0.0012(11) -0.0002(11)
C8 0.0211(13) 0.0214(14) 0.0216(13) -0.0026(11) -0.0005(10) -0.0026(11)
C9 0.0176(12) 0.0217(14) 0.0257(13) 0.0017(11) -0.0002(10) 0.0017(10)
C10 0.0203(13) 0.0195(13) 0.0213(13) 0.0034(10) 0.0000(10) 0.0002(10)
C11 0.0217(13) 0.0184(13) 0.0235(13) 0.0022(11) 0.0014(10) 0.0010(10)
C12 0.0192(13) 0.0240(14) 0.0267(14) 0.0050(11) 0.0000(11) -0.0008(11)
C13 0.0250(14) 0.0293(15) 0.0209(13) 0.0032(11) -0.0034(11) -0.0039(12)
C14 0.0311(15) 0.0239(15) 0.0222(13) -0.0004(11) 0.0019(11) -0.0006(12)
C15 0.0221(13) 0.0224(14) 0.0244(14) 0.0037(11) 0.0032(11) 0.0028(11)
O21 0.0241(10) 0.0317(12) 0.0247(10) 0.0055(9) 0.0058(8) 0.0057(9)
N21 0.0246(13) 0.0298(14) 0.0213(12) 0.0034(10) 0.0027(10) 0.0023(11)
N22 0.0274(13) 0.0350(15) 0.0324(14) 0.0037(12) 0.0070(11) 0.0073(12)
C21 0.0221(13) 0.0227(14) 0.0204(13) -0.0016(11) 0.0004(10) -0.0008(11)
C22 0.0216(13) 0.0204(13) 0.0192(12) -0.0023(10) 0.0005(10) -0.0005(11)
C23 0.0255(15) 0.0311(16) 0.0253(14) 0.0032(12) 0.0056(11) 0.0018(12)
C24 0.0283(15) 0.0307(16) 0.0268(15) -0.0004(13) -0.0011(12) 0.0075(13)
C25 0.0299(15) 0.0258(15) 0.0203(13) -0.0006(11) -0.0012(11) 0.0024(12)
C26 0.0230(13) 0.0251(14) 0.0200(13) -0.0014(11) 0.0015(10) 0.0005(11)

loop_
_atom_type_symbol
_atom_type_description
_atom_type_scat_dispersion_real
_atom_type_scat_dispersion_imag
_atom_type_scat_source
C C 0.0033 0.0016 'International Tables Vol C Tables 4.2.6.8 and 6.1.1.4'
H H 0.0000 0.0000 'International Tables Vol C Tables 4.2.6.8 and 6.1.1.4'
N N 0.0061 0.0033 'International Tables Vol C Tables 4.2.6.8 and 6.1.1.4'
O O 0.0106 0.0060 'International Tables Vol C Tables 4.2.6.8 and 6.1.1.4'
Cl Cl 0.1484 0.1585 'International Tables Vol C Tables 4.2.6.8 and 6.1.1.4'

loop_
_geom_angle_atom_site_label_1
_geom_angle_atom_site_label_2
_geom_angle_atom_site_label_3
_geom_angle
C1 O2 H2 117(4)
N2 N1 C8 111.9(2)
N2 N1 C9 121.1(2)
C8 N1 C9 127.0(2)
C2 N2 N1 106.0(2)
O1 C1 O2 125.1(3)
O1 C1 C2 123.7(3)
O2 C1 C2 111.2(2)
N2 C2 C1 120.4(3)
N2 C2 C3 111.6(3)
C3 C2 C1 128.0(3)
C4 C3 C2 136.3(3)
C8 C3 C2 104.0(2)
C8 C3 C4 119.7(3)
C3 C4 H4 121.3
C5 C4 C3 117.5(3)
C5 C4 H4 121.3
C4 C5 H5 119.1
C4 C5 C6 121.7(3)
C6 C5 H5 119.1
C5 C6 H6 118.9
C7 C6 C5 122.3(3)
C7 C6 H6 118.9
C6 C7 H7 122.1
C6 C7 C8 115.8(3)
C8 C7 H7 122.1
N1 C8 C3 106.6(2)
N1 C8 C7 130.4(3)
C3 C8 C7 123.0(3)
N1 C9 H9A 109.1
N1 C9 H9B 109.1
N1 C9 C10 112.3(2)
H9A C9 H9B 107.9
C10 C9 H9A 109.1
C10 C9 H9B 109.1
C11 C10 C9 122.9(3)
C11 C10 C15 117.3(3)
C15 C10 C9 119.7(3)
C10 C11 Cl1 120.0(2)
C12 C11 Cl1 117.4(2)
C12 C11 C10 122.6(3)
C11 C12 H12 121.1
C11 C12 C13 117.8(3)
C13 C12 H12 121.1
C12 C13 Cl2 118.3(2)
C14 C13 Cl2 120.0(2)
C14 C13 C12 121.7(3)
C13 C14 H14 120.5
C13 C14 C15 119.0(3)
C15 C14 H14 120.5
C10 C15 H15 119.2
C14 C15 C10 121.6(3)
C14 C15 H15 119.2
H21A N21 H21B 116(4)
C21 N21 H21A 126(3)
C21 N21 H21B 118(3)
C23 N22 C24 116.9(3)
O21 C21 N21 122.1(3)
O21 C21 C22 118.5(3)
N21 C21 C22 119.4(3)
C23 C22 C21 122.8(3)
C26 C22 C21 118.8(3)
C26 C22 C23 118.3(3)
N22 C23 C22 123.5(3)
N22 C23 H23 118.3
C22 C23 H23 118.3
N22 C24 H24 117.9
N22 C24 C25 124.2(3)
C25 C24 H24 117.9
C24 C25 H25 121.0
C24 C25 C26 118.0(3)
C26 C25 H25 121.0
C22 C26 C25 119.0(3)
C22 C26 H26 120.5
C25 C26 H26 120.5

loop_
_geom_bond_atom_site_label_1
_geom_bond_atom_site_label_2
_geom_bond_distance
Cl1 C11 1.741(3)
Cl2 C13 1.742(3)
O1 C1 1.215(4)
O2 H2 0.87(6)
O2 C1 1.311(4)
N1 N2 1.350(3)
N1 C8 1.371(4)
N1 C9 1.455(4)
N2 C2 1.327(4)
C1 C2 1.478(4)
C2 C3 1.426(4)
C3 C4 1.412(4)
C3 C8 1.401(4)
C4 H4 0.9500
C4 C5 1.377(4)
C5 H5 0.9500
C5 C6 1.404(5)
C6 H6 0.9500
C6 C7 1.379(4)
C7 H7 0.9500
C7 C8 1.404(4)
C9 H9A 0.9900
C9 H9B 0.9900
C9 C10 1.513(4)
C10 C11 1.389(4)
C10 C15 1.393(4)
C11 C12 1.385(4)
C12 H12 0.9500
C12 C13 1.385(4)
C13 C14 1.378(4)
C14 H14 0.9500
C14 C15 1.383(4)
C15 H15 0.9500
O21 C21 1.243(4)
N21 H21A 0.82(4)
N21 H21B 0.83(5)
N21 C21 1.322(4)
N22 C23 1.332(4)
N22 C24 1.338(4)
C21 C22 1.489(4)
C22 C23 1.392(4)
C22 C26 1.386(4)
C23 H23 0.9500
C24 H24 0.9500
C24 C25 1.380(4)
C25 H25 0.9500
C25 C26 1.387(4)
C26 H26 0.9500

loop_
_geom_hbond_atom_site_label_D
_geom_hbond_atom_site_label_H
_geom_hbond_atom_site_label_A
_geom_hbond_distance_DH
_geom_hbond_distance_HA
_geom_hbond_distance_DA
_geom_hbond_angle_DHA
_geom_hbond_site_symmetry_A
O2 H2 O21 0.87(6) 1.67(6) 2.531(3) 169(6) .
N21 H21A O1 0.82(4) 2.32(4) 2.852(3) 123(3) 3_666
N21 H21B O1 0.83(5) 2.14(5) 2.960(4) 169(4) .
C26 H26 O21 0.95 2.55 3.239(4) 129.4 2_655

loop_
_twin_individual_id
_twin_individual_mass_fraction_refined
1 0.9651(7)
2 0.0349(7)
